data_7228730
loop_
_publ_author_name
'De Rosa, Margherita'
'La Manna, Pellegrino'
'Soriente, Annunziata'
'Gaeta, Carmine'
'Talotta, Carmen'
'Hickey, Neal'
'Geremia, Silvano'
'Neri, Placido'

_publ_section_title
;
 Supramolecular Synthons in the Gamma-Hydroxybutenolides
;
_journal_name_full CrystEngComm
_journal_paper_doi 10.1039/C7CE00953D
_journal_year 2017
_chemical_formula_moiety 'C15 H16 O5'
_chemical_formula_sum 'C15 H16 O5'
_chemical_formula_weight 276.28
_space_group_IT_number 14
_symmetry_cell_setting monoclinic
_symmetry_Int_Tables_number 14
_symmetry_space_group_name_Hall '-P 2yn'
_symmetry_space_group_name_H-M 'P 1 21/n 1'
_atom_sites_solution_hydrogens geom
_atom_sites_solution_primary direct
_atom_sites_solution_secondary direct
_audit_conform_dict_location ftp://ftp.iucr.org/pub/cif_core.dic
_audit_conform_dict_name cif_core.dic
_audit_conform_dict_version 2.4.3
_audit_creation_date 2017-05-17T10:47:59-00:00
_audit_creation_method 'WinGX routine CIF_UPDATE'
_audit_update_record
;
2017-05-17 deposited with the CCDC.
2017-07-24 downloaded from the CCDC.
;
_cell_angle_alpha 90
_cell_angle_beta 104.186(2)
_cell_angle_gamma 90
_cell_formula_units_Z 8
_cell_length_a 11.6550(10)
_cell_length_b 11.401(3)
_cell_length_c 20.9880(19)
_cell_measurement_reflns_used 29834
_cell_measurement_temperature 100(2)
_cell_measurement_theta_max 28.218
_cell_measurement_theta_min 1.807
_cell_measurement_wavelength 0.7
_cell_volume 2703.8(8)
_computing_cell_refinement 'XDS (Kabasch, 2010)'
_computing_data_collection 'ELETTRA XRD1 Data Collection SW'
_computing_data_reduction XDS
_computing_molecular_graphics 'ORTEP-3 for Windows (Farrugia, 2012)'
_computing_publication_material 'WinGX publication routines (Farrugia, 2012)'
_computing_structure_refinement 'SHELXL-2014/7 (Sheldrick, 2014)'
_computing_structure_solution 'SIR-2014 (Burla et al., 2014)'
_diffrn_ambient_temperature 100(2)
_diffrn_measured_fraction_theta_full 0.973
_diffrn_measured_fraction_theta_max 0.962
_diffrn_measurement_device 'Area detector'
_diffrn_measurement_device_type 'Dectris Pilatus 2M'
_diffrn_measurement_method 'Rotating Crystal'
_diffrn_radiation_probe x-ray
_diffrn_radiation_type synchrotron
_diffrn_radiation_wavelength 0.7
_diffrn_reflns_av_R_equivalents 0.0294
_diffrn_reflns_av_unetI/netI 0.0175
_diffrn_reflns_Laue_measured_fraction_full 0.973
_diffrn_reflns_Laue_measured_fraction_max 0.962
_diffrn_reflns_limit_h_max 15
_diffrn_reflns_limit_h_min -15
_diffrn_reflns_limit_k_max 14
_diffrn_reflns_limit_k_min -14
_diffrn_reflns_limit_l_max 28
_diffrn_reflns_limit_l_min -28
_diffrn_reflns_number 44172
_diffrn_reflns_point_group_measured_fraction_full 0.973
_diffrn_reflns_point_group_measured_fraction_max 0.962
_diffrn_reflns_theta_full 24.835
_diffrn_reflns_theta_max 28.218
_diffrn_reflns_theta_min 1.807
_diffrn_standards_number 0
_exptl_absorpt_coefficient_mu 0.097
_exptl_absorpt_correction_type none
_exptl_crystal_colour colourless
_exptl_crystal_density_diffrn 1.357
_exptl_crystal_density_method 'not measured'
_exptl_crystal_description rod
_exptl_crystal_F_000 1168
_exptl_crystal_size_max 0.25
_exptl_crystal_size_mid 0.08
_exptl_crystal_size_min 0.08
_refine_diff_density_max 0.471
_refine_diff_density_min -0.244
_refine_diff_density_rms 0.057
_refine_ls_extinction_coef 0.096(3)
_refine_ls_extinction_expression Fc^*^=kFc[1+0.001xFc^2^\l^3^/sin(2\q)]^-1/4^
_refine_ls_extinction_method 'SHELXL-2014/7 (Sheldrick 2014'
_refine_ls_goodness_of_fit_ref 1.036
_refine_ls_hydrogen_treatment constr
_refine_ls_matrix_type full
_refine_ls_number_constraints 0
_refine_ls_number_parameters 368
_refine_ls_number_reflns 6718
_refine_ls_number_restraints 0
_refine_ls_restrained_S_all 1.036
_refine_ls_R_factor_all 0.0391
_refine_ls_R_factor_gt 0.0384
_refine_ls_shift/su_max 0.001
_refine_ls_shift/su_mean 0
_refine_ls_structure_factor_coef Fsqd
_refine_ls_weighting_details 'w=1/[\s^2^(Fo^2^)+(0.0540P)^2^+1.2020P] where P=(Fo^2^+2Fc^2^)/3'
_refine_ls_weighting_scheme calc
_refine_ls_wR_factor_gt 0.1007
_refine_ls_wR_factor_ref 0.1015
_reflns_Friedel_coverage 0
_reflns_number_gt 6477
_reflns_number_total 6718
_reflns_threshold_expression 'I > 2\s(I)'
_cod_data_source_file c7ce00953d2.cif
_cod_data_source_block shelx
_cod_original_sg_symbol_H-M 'P 21/n'
_cod_database_code 7228730
_shelx_estimated_absorpt_t_min 0.976
_shelx_estimated_absorpt_t_max 0.992

loop_
_symmetry_equiv_pos_as_xyz
'x, y, z'
'-x+1/2, y+1/2, -z+1/2'
'-x, -y, -z'
'x-1/2, -y-1/2, z-1/2'

loop_
_atom_site_label
_atom_site_type_symbol
_atom_site_fract_x
_atom_site_fract_y
_atom_site_fract_z
_atom_site_U_iso_or_equiv
_atom_site_adp_type
_atom_site_occupancy
_atom_site_site_symmetry_order
_atom_site_calc_flag
_atom_site_refinement_flags_posn
_atom_site_refinement_flags_adp
C1A C -0.52689(9) 0.10312(10) 0.93350(5) 0.0205(2) Uani 1 1 d . .
H1A H -0.5769 0.0393 0.9108 0.031 Uiso 1 1 calc R U
H1B H -0.5669 0.1426 0.9635 0.031 Uiso 1 1 calc R U
H1C H -0.4512 0.0711 0.9586 0.031 Uiso 1 1 calc R U
C2A C -0.50479(9) 0.18999(10) 0.88369(5) 0.0198(2) Uani 1 1 d . .
H2A H -0.5804 0.2233 0.8579 0.024 Uiso 1 1 calc R U
H2B H -0.4539 0.2549 0.9058 0.024 Uiso 1 1 calc R U
C3A C -0.41497(8) 0.18554(9) 0.79350(5) 0.01376(18) Uani 1 1 d . .
C4A C -0.34766(8) 0.10639(8) 0.75536(4) 0.01205(17) Uani 1 1 d . .
C5A C -0.37213(8) 0.14989(9) 0.68330(4) 0.01410(18) Uani 1 1 d . .
H5A H -0.3473 0.2337 0.682 0.017 Uiso 1 1 calc R U
C6A C -0.31292(8) 0.07588(10) 0.64189(5) 0.0172(2) Uani 1 1 d . .
H6A H -0.2298 0.0668 0.6484 0.021 Uiso 1 1 calc R U
C7A C -0.39448(9) 0.02466(10) 0.59453(5) 0.0187(2) Uani 1 1 d . .
H7A H -0.3796 -0.0269 0.5619 0.022 Uiso 1 1 calc R U
C8A C -0.51162(8) 0.06182(9) 0.60145(5) 0.01672(19) Uani 1 1 d . .
C9A C -0.21489(8) 0.11864(8) 0.78605(4) 0.01225(17) Uani 1 1 d . .
C10A C -0.16168(8) 0.22880(9) 0.79743(5) 0.01563(19) Uani 1 1 d . .
H10A H -0.209 0.2976 0.7889 0.019 Uiso 1 1 calc R U
C11A C -0.03970(8) 0.23841(9) 0.82125(5) 0.01694(19) Uani 1 1 d . .
H11A H -0.0047 0.314 0.829 0.02 Uiso 1 1 calc R U
C12A C 0.03224(8) 0.13911(9) 0.83394(5) 0.01557(19) Uani 1 1 d . .
C13A C -0.02182(8) 0.02940(9) 0.82307(5) 0.01589(19) Uani 1 1 d . .
H13A H 0.0255 -0.0394 0.8318 0.019 Uiso 1 1 calc R U
C14A C -0.14401(8) 0.01885(9) 0.79961(5) 0.01435(18) Uani 1 1 d . .
H14A H -0.1792 -0.0567 0.7928 0.017 Uiso 1 1 calc R U
C15A C 0.16489(9) 0.15145(10) 0.85665(5) 0.0205(2) Uani 1 1 d . .
H15A H 0.1921 0.2105 0.8298 0.031 Uiso 1 1 calc R U
H15B H 0.2023 0.076 0.8521 0.031 Uiso 1 1 calc R U
H15C H 0.1864 0.1759 0.9028 0.031 Uiso 1 1 calc R U
O1A O -0.44582(6) 0.12500(7) 0.84097(3) 0.01630(15) Uani 1 1 d . .
O2A O -0.43281(7) 0.28853(7) 0.78279(4) 0.02100(17) Uani 1 1 d . .
O3A O -0.37988(6) -0.01165(6) 0.75666(3) 0.01424(15) Uani 1 1 d . .
H1O3 H -0.4535 -0.0167 0.7514 0.021 Uiso 1 1 calc R U
O4A O -0.49696(6) 0.13771(7) 0.65272(3) 0.01561(15) Uani 1 1 d . .
O5A O -0.60894(7) 0.03520(8) 0.56888(4) 0.02430(18) Uani 1 1 d . .
C1B C 0.32774(10) 0.34568(12) 0.46089(5) 0.0258(2) Uani 1 1 d . .
H1D H 0.3612 0.2673 0.4589 0.039 Uiso 1 1 calc R U
H1E H 0.3822 0.4048 0.4513 0.039 Uiso 1 1 calc R U
H1F H 0.2515 0.3514 0.4285 0.039 Uiso 1 1 calc R U
C2B C 0.30986(10) 0.36641(10) 0.52849(5) 0.0220(2) Uani 1 1 d . .
H2C H 0.3868 0.3656 0.5615 0.026 Uiso 1 1 calc R U
H2D H 0.2715 0.4433 0.5305 0.026 Uiso 1 1 calc R U
C3B C 0.20891(8) 0.27468(9) 0.59960(5) 0.01477(18) Uani 1 1 d . .
C4B C 0.13153(8) 0.16904(9) 0.60795(4) 0.01308(18) Uani 1 1 d . .
C5B C 0.15876(8) 0.13641(9) 0.68179(5) 0.01500(19) Uani 1 1 d . .
H5B H 0.1413 0.2042 0.7082 0.018 Uiso 1 1 calc R U
C6B C 0.09305(8) 0.02967(10) 0.69427(5) 0.0174(2) Uani 1 1 d . .
H6B H 0.0094 0.0234 0.6859 0.021 Uiso 1 1 calc R U
C7B C 0.16926(8) -0.05522(10) 0.71891(5) 0.0172(2) Uani 1 1 d . .
H7B H 0.1496 -0.1313 0.7314 0.021 Uiso 1 1 calc R U
C8B C 0.28917(8) -0.01046(9) 0.72344(4) 0.01541(19) Uani 1 1 d . .
C9B C 0.00189(8) 0.20685(9) 0.58608(4) 0.01341(18) Uani 1 1 d . .
C10B C -0.03914(8) 0.30184(9) 0.61629(5) 0.01647(19) Uani 1 1 d . .
H10B H 0.014 0.3438 0.6502 0.02 Uiso 1 1 calc R U
C11B C -0.15745(9) 0.33540(9) 0.59699(5) 0.0177(2) Uani 1 1 d . .
H11B H -0.1842 0.4004 0.6178 0.021 Uiso 1 1 calc R U
C12B C -0.23732(8) 0.27479(9) 0.54748(5) 0.01634(19) Uani 1 1 d . .
C13B C -0.19537(8) 0.18014(9) 0.51774(5) 0.01688(19) Uani 1 1 d . .
H13B H -0.2486 0.138 0.484 0.02 Uiso 1 1 calc R U
C14B C -0.07706(8) 0.14597(9) 0.53649(5) 0.01553(19) Uani 1 1 d . .
H14B H -0.0503 0.0813 0.5155 0.019 Uiso 1 1 calc R U
C15B C -0.36592(9) 0.30971(11) 0.52738(5) 0.0222(2) Uani 1 1 d . .
H15D H -0.3754 0.3767 0.4973 0.033 Uiso 1 1 calc R U
H15E H -0.3928 0.3316 0.5665 0.033 Uiso 1 1 calc R U
H15F H -0.4131 0.2436 0.5053 0.033 Uiso 1 1 calc R U
O1B O 0.23467(6) 0.27208(7) 0.54109(3) 0.01813(16) Uani 1 1 d . .
O2B O 0.23910(7) 0.35067(7) 0.63993(4) 0.02119(17) Uani 1 1 d . .
O3B O 0.15109(6) 0.07198(6) 0.57083(3) 0.01572(15) Uani 1 1 d . .
H2O3 H 0.2237 0.0664 0.5726 0.024 Uiso 1 1 calc R U
O4B O 0.28216(6) 0.10323(7) 0.70352(3) 0.01579(15) Uani 1 1 d . .
O5B O 0.38361(6) -0.06040(7) 0.74116(4) 0.02007(16) Uani 1 1 d . .

loop_
_atom_site_aniso_label
_atom_site_aniso_U_11
_atom_site_aniso_U_22
_atom_site_aniso_U_33
_atom_site_aniso_U_23
_atom_site_aniso_U_13
_atom_site_aniso_U_12
C1A 0.0207(5) 0.0243(6) 0.0190(5) -0.0002(4) 0.0093(4) 0.0003(4)
C2A 0.0211(5) 0.0197(5) 0.0222(5) -0.0003(4) 0.0122(4) 0.0036(4)
C3A 0.0101(4) 0.0156(5) 0.0155(4) 0.0007(3) 0.0029(3) 0.0006(3)
C4A 0.0109(4) 0.0124(4) 0.0130(4) 0.0015(3) 0.0032(3) 0.0000(3)
C5A 0.0102(4) 0.0179(5) 0.0137(4) 0.0021(3) 0.0019(3) -0.0010(3)
C6A 0.0131(4) 0.0247(5) 0.0147(4) 0.0028(4) 0.0053(3) 0.0002(3)
C7A 0.0153(4) 0.0258(5) 0.0158(4) -0.0009(4) 0.0055(3) 0.0008(4)
C8A 0.0142(4) 0.0213(5) 0.0145(4) 0.0006(3) 0.0033(3) -0.0008(3)
C9A 0.0107(4) 0.0151(4) 0.0112(4) 0.0005(3) 0.0032(3) 0.0002(3)
C10A 0.0135(4) 0.0146(5) 0.0183(4) 0.0014(3) 0.0030(3) 0.0003(3)
C11A 0.0143(4) 0.0174(5) 0.0185(4) -0.0002(3) 0.0028(3) -0.0029(3)
C12A 0.0115(4) 0.0227(5) 0.0122(4) -0.0004(3) 0.0023(3) 0.0001(3)
C13A 0.0135(4) 0.0184(5) 0.0152(4) 0.0001(3) 0.0026(3) 0.0035(3)
C14A 0.0135(4) 0.0146(5) 0.0148(4) -0.0001(3) 0.0032(3) 0.0006(3)
C15A 0.0113(4) 0.0289(6) 0.0198(5) -0.0015(4) 0.0012(3) -0.0007(4)
O1A 0.0178(3) 0.0168(4) 0.0166(3) 0.0013(3) 0.0086(3) 0.0025(3)
O2A 0.0220(4) 0.0161(4) 0.0278(4) 0.0041(3) 0.0116(3) 0.0049(3)
O3A 0.0117(3) 0.0129(3) 0.0185(3) 0.0008(2) 0.0045(2) -0.0018(2)
O4A 0.0105(3) 0.0210(4) 0.0143(3) -0.0002(3) 0.0012(2) 0.0010(2)
O5A 0.0136(3) 0.0365(5) 0.0210(4) -0.0061(3) 0.0009(3) -0.0026(3)
C1B 0.0194(5) 0.0403(7) 0.0189(5) 0.0043(4) 0.0069(4) -0.0028(4)
C2B 0.0206(5) 0.0256(6) 0.0218(5) 0.0003(4) 0.0091(4) -0.0066(4)
C3B 0.0114(4) 0.0190(5) 0.0136(4) -0.0002(3) 0.0025(3) -0.0003(3)
C4B 0.0116(4) 0.0157(5) 0.0117(4) -0.0024(3) 0.0023(3) -0.0008(3)
C5B 0.0101(4) 0.0218(5) 0.0126(4) -0.0005(3) 0.0020(3) 0.0002(3)
C6B 0.0113(4) 0.0266(5) 0.0143(4) 0.0014(4) 0.0031(3) -0.0030(3)
C7B 0.0121(4) 0.0237(5) 0.0156(4) 0.0012(3) 0.0028(3) -0.0042(3)
C8B 0.0127(4) 0.0211(5) 0.0123(4) 0.0003(3) 0.0026(3) -0.0019(3)
C9B 0.0113(4) 0.0164(5) 0.0123(4) -0.0001(3) 0.0024(3) -0.0008(3)
C10B 0.0154(4) 0.0188(5) 0.0148(4) -0.0035(3) 0.0029(3) -0.0010(3)
C11B 0.0169(4) 0.0187(5) 0.0181(4) -0.0015(3) 0.0057(3) 0.0015(3)
C12B 0.0128(4) 0.0195(5) 0.0168(4) 0.0036(3) 0.0040(3) 0.0001(3)
C13B 0.0142(4) 0.0187(5) 0.0162(4) -0.0006(3) 0.0006(3) -0.0026(3)
C14B 0.0148(4) 0.0161(5) 0.0149(4) -0.0020(3) 0.0023(3) -0.0010(3)
C15B 0.0132(4) 0.0271(6) 0.0257(5) 0.0047(4) 0.0034(4) 0.0028(4)
O1B 0.0192(3) 0.0218(4) 0.0148(3) -0.0018(3) 0.0069(3) -0.0052(3)
O2B 0.0222(4) 0.0233(4) 0.0188(3) -0.0065(3) 0.0063(3) -0.0075(3)
O3B 0.0133(3) 0.0174(4) 0.0168(3) -0.0049(3) 0.0042(2) 0.0000(2)
O4B 0.0098(3) 0.0209(4) 0.0157(3) 0.0012(3) 0.0011(2) -0.0017(2)
O5B 0.0116(3) 0.0266(4) 0.0216(3) 0.0045(3) 0.0033(3) 0.0010(3)

loop_
_atom_type_symbol
_atom_type_description
_atom_type_scat_dispersion_real
_atom_type_scat_dispersion_imag
_atom_type_scat_source
C C 0.003 0.0016 'International Tables Vol C Tables 4.2.6.8 and 6.1.1.4'
H H 0 0 'International Tables Vol C Tables 4.2.6.8 and 6.1.1.4'
O O 0.0105 0.0059 'International Tables Vol C Tables 4.2.6.8 and 6.1.1.4'

loop_
_geom_angle_atom_site_label_1
_geom_angle_atom_site_label_2
_geom_angle_atom_site_label_3
_geom_angle
C2A C1A H1A 109.5
C2A C1A H1B 109.5
H1A C1A H1B 109.5
C2A C1A H1C 109.5
H1A C1A H1C 109.5
H1B C1A H1C 109.5
O1A C2A C1A 106.19(8)
O1A C2A H2A 110.5
C1A C2A H2A 110.5
O1A C2A H2B 110.5
C1A C2A H2B 110.5
H2A C2A H2B 108.7
O2A C3A O1A 125.38(9)
O2A C3A C4A 124.08(9)
O1A C3A C4A 110.48(8)
O3A C4A C9A 109.16(7)
O3A C4A C3A 112.31(7)
C9A C4A C3A 108.59(7)
O3A C4A C5A 109.91(8)
C9A C4A C5A 107.87(7)
C3A C4A C5A 108.89(7)
O4A C5A C6A 104.20(7)
O4A C5A C4A 109.08(7)
C6A C5A C4A 112.68(8)
O4A C5A H5A 110.2
C6A C5A H5A 110.2
C4A C5A H5A 110.2
C7A C6A C5A 109.56(8)
C7A C6A H6A 125.2
C5A C6A H6A 125.2
C6A C7A C8A 108.09(9)
C6A C7A H7A 126
C8A C7A H7A 126
O5A C8A O4A 121.69(9)
O5A C8A C7A 129.51(10)
O4A C8A C7A 108.80(8)
C14A C9A C10A 118.92(8)
C14A C9A C4A 119.95(8)
C10A C9A C4A 121.04(8)
C11A C10A C9A 120.32(9)
C11A C10A H10A 119.8
C9A C10A H10A 119.8
C10A C11A C12A 121.21(9)
C10A C11A H11A 119.4
C12A C11A H11A 119.4
C13A C12A C11A 118.07(9)
C13A C12A C15A 121.50(9)
C11A C12A C15A 120.40(9)
C14A C13A C12A 121.15(9)
C14A C13A H13A 119.4
C12A C13A H13A 119.4
C13A C14A C9A 120.33(9)
C13A C14A H14A 119.8
C9A C14A H14A 119.8
C12A C15A H15A 109.5
C12A C15A H15B 109.5
H15A C15A H15B 109.5
C12A C15A H15C 109.5
H15A C15A H15C 109.5
H15B C15A H15C 109.5
C3A O1A C2A 116.80(8)
C4A O3A H1O3 109.5
C8A O4A C5A 109.29(7)
C2B C1B H1D 109.5
C2B C1B H1E 109.5
H1D C1B H1E 109.5
C2B C1B H1F 109.5
H1D C1B H1F 109.5
H1E C1B H1F 109.5
O1B C2B C1B 106.56(9)
O1B C2B H2C 110.4
C1B C2B H2C 110.4
O1B C2B H2D 110.4
C1B C2B H2D 110.4
H2C C2B H2D 108.6
O2B C3B O1B 124.83(9)
O2B C3B C4B 124.20(9)
O1B C3B C4B 110.94(8)
O3B C4B C9B 109.79(7)
O3B C4B C3B 111.97(8)
C9B C4B C3B 107.97(8)
O3B C4B C5B 110.15(8)
C9B C4B C5B 108.24(7)
C3B C4B C5B 108.62(7)
O4B C5B C6B 104.13(8)
O4B C5B C4B 108.78(7)
C6B C5B C4B 112.49(8)
O4B C5B H5B 110.4
C6B C5B H5B 110.4
C4B C5B H5B 110.4
C7B C6B C5B 109.79(8)
C7B C6B H6B 125.1
C5B C6B H6B 125.1
C6B C7B C8B 107.86(9)
C6B C7B H7B 126.1
C8B C7B H7B 126.1
O5B C8B O4B 121.58(9)
O5B C8B C7B 129.34(10)
O4B C8B C7B 109.09(8)
C14B C9B C10B 119.22(9)
C14B C9B C4B 120.44(9)
C10B C9B C4B 120.34(8)
C11B C10B C9B 120.39(9)
C11B C10B H10B 119.8
C9B C10B H10B 119.8
C10B C11B C12B 120.84(9)
C10B C11B H11B 119.6
C12B C11B H11B 119.6
C13B C12B C11B 118.25(9)
C13B C12B C15B 120.86(9)
C11B C12B C15B 120.88(10)
C14B C13B C12B 121.43(9)
C14B C13B H13B 119.3
C12B C13B H13B 119.3
C13B C14B C9B 119.88(9)
C13B C14B H14B 120.1
C9B C14B H14B 120.1
C12B C15B H15D 109.5
C12B C15B H15E 109.5
H15D C15B H15E 109.5
C12B C15B H15F 109.5
H15D C15B H15F 109.5
H15E C15B H15F 109.5
C3B O1B C2B 115.67(8)
C4B O3B H2O3 109.5
C8B O4B C5B 109.05(7)

loop_
_geom_bond_atom_site_label_1
_geom_bond_atom_site_label_2
_geom_bond_distance
C1A C2A 1.5074(15)
C1A H1A 0.98
C1A H1B 0.98
C1A H1C 0.98
C2A O1A 1.4585(12)
C2A H2A 0.99
C2A H2B 0.99
C3A O2A 1.2040(13)
C3A O1A 1.3320(11)
C3A C4A 1.5420(13)
C4A O3A 1.3993(12)
C4A C9A 1.5299(12)
C4A C5A 1.5502(13)
C5A O4A 1.4457(11)
C5A C6A 1.4959(14)
C5A H5A 1
C6A C7A 1.3303(14)
C6A H6A 0.95
C7A C8A 1.4703(13)
C7A H7A 0.95
C8A O5A 1.2107(12)
C8A O4A 1.3586(12)
C9A C14A 1.3938(13)
C9A C10A 1.3951(14)
C10A C11A 1.3909(13)
C10A H10A 0.95
C11A C12A 1.3951(14)
C11A H11A 0.95
C12A C13A 1.3939(15)
C12A C15A 1.5086(13)
C13A C14A 1.3933(13)
C13A H13A 0.95
C14A H14A 0.95
C15A H15A 0.98
C15A H15B 0.98
C15A H15C 0.98
O3A H1O3 0.84
C1B C2B 1.5024(15)
C1B H1D 0.98
C1B H1E 0.98
C1B H1F 0.98
C2B O1B 1.4519(13)
C2B H2C 0.99
C2B H2D 0.99
C3B O2B 1.2020(12)
C3B O1B 1.3342(11)
C3B C4B 1.5402(14)
C4B O3B 1.4038(11)
C4B C9B 1.5295(12)
C4B C5B 1.5492(13)
C5B O4B 1.4484(11)
C5B C6B 1.4948(14)
C5B H5B 1
C6B C7B 1.3297(15)
C6B H6B 0.95
C7B C8B 1.4689(13)
C7B H7B 0.95
C8B O5B 1.2137(12)
C8B O4B 1.3583(13)
C9B C14B 1.3938(13)
C9B C10B 1.3972(14)
C10B C11B 1.3921(13)
C10B H10B 0.95
C11B C12B 1.3964(14)
C11B H11B 0.95
C12B C13B 1.3938(14)
C12B C15B 1.5076(13)
C13B C14B 1.3935(13)
C13B H13B 0.95
C14B H14B 0.95
C15B H15D 0.98
C15B H15E 0.98
C15B H15F 0.98
O3B H2O3 0.84

loop_
_geom_torsion_atom_site_label_1
_geom_torsion_atom_site_label_2
_geom_torsion_atom_site_label_3
_geom_torsion_atom_site_label_4
_geom_torsion
O2A C3A C4A O3A -154.92(9)
O1A C3A C4A O3A 27.49(10)
O2A C3A C4A C9A 84.26(11)
O1A C3A C4A C9A -93.32(9)
O2A C3A C4A C5A -32.95(12)
O1A C3A C4A C5A 149.47(8)
O3A C4A C5A O4A 60.27(10)
C9A C4A C5A O4A 179.18(7)
C3A C4A C5A O4A -63.15(10)
O3A C4A C5A C6A -54.94(10)
C9A C4A C5A C6A 63.97(10)
C3A C4A C5A C6A -178.36(8)
O4A C5A C6A C7A -1.72(11)
C4A C5A C6A C7A 116.39(9)
C5A C6A C7A C8A 0.28(12)
C6A C7A C8A O5A -179.52(11)
C6A C7A C8A O4A 1.39(12)
O3A C4A C9A C14A 10.63(11)
C3A C4A C9A C14A 133.37(9)
C5A C4A C9A C14A -108.76(10)
O3A C4A C9A C10A -173.06(8)
C3A C4A C9A C10A -50.32(11)
C5A C4A C9A C10A 67.55(11)
C14A C9A C10A C11A 0.68(14)
C4A C9A C10A C11A -175.67(8)
C9A C10A C11A C12A 0.38(15)
C10A C11A C12A C13A -1.02(14)
C10A C11A C12A C15A 177.04(9)
C11A C12A C13A C14A 0.61(14)
C15A C12A C13A C14A -177.43(9)
C12A C13A C14A C9A 0.44(14)
C10A C9A C14A C13A -1.08(14)
C4A C9A C14A C13A 175.31(8)
O2A C3A O1A C2A -0.76(14)
C4A C3A O1A C2A 176.79(8)
C1A C2A O1A C3A -178.54(8)
O5A C8A O4A C5A 178.31(10)
C7A C8A O4A C5A -2.51(11)
C6A C5A O4A C8A 2.58(10)
C4A C5A O4A C8A -117.98(9)
O2B C3B C4B O3B -153.99(9)
O1B C3B C4B O3B 27.84(11)
O2B C3B C4B C9B 85.04(11)
O1B C3B C4B C9B -93.13(9)
O2B C3B C4B C5B -32.12(13)
O1B C3B C4B C5B 149.71(8)
O3B C4B C5B O4B 61.37(10)
C9B C4B C5B O4B -178.59(8)
C3B C4B C5B O4B -61.60(10)
O3B C4B C5B C6B -53.46(10)
C9B C4B C5B C6B 66.59(10)
C3B C4B C5B C6B -176.43(8)
O4B C5B C6B C7B -1.12(11)
C4B C5B C6B C7B 116.50(9)
C5B C6B C7B C8B -0.66(11)
C6B C7B C8B O5B -177.34(10)
C6B C7B C8B O4B 2.36(11)
O3B C4B C9B C14B 0.64(12)
C3B C4B C9B C14B 122.95(10)
C5B C4B C9B C14B -119.63(10)
O3B C4B C9B C10B 179.70(9)
C3B C4B C9B C10B -57.98(11)
C5B C4B C9B C10B 59.43(12)
C14B C9B C10B C11B -0.12(15)
C4B C9B C10B C11B -179.19(9)
C9B C10B C11B C12B 0.29(15)
C10B C11B C12B C13B -0.24(15)
C10B C11B C12B C15B 178.90(10)
C11B C12B C13B C14B 0.03(15)
C15B C12B C13B C14B -179.12(9)
C12B C13B C14B C9B 0.14(15)
C10B C9B C14B C13B -0.10(15)
C4B C9B C14B C13B 178.98(9)
O2B C3B O1B C2B 3.25(14)
C4B C3B O1B C2B -178.60(8)
C1B C2B O1B C3B 179.62(9)
O5B C8B O4B C5B 176.65(9)
C7B C8B O4B C5B -3.08(10)
C6B C5B O4B C8B 2.59(10)
C4B C5B O4B C8B -117.56(8)
